data_2227029
loop_
_publ_author_name
'Wong, Hon Wee'
'Lo, Kong Mun'
'Ng, Seik Weng'

_publ_section_title
;
 (Acetylacetone
 isonicotinoylhydrazonato-\k^3^<i>O</i>,<i>N</i>',<i>O</i>')dioxidovanadate(V)
 monohydrate
;
_journal_coeditor_code NK2049
_journal_issue 8
_journal_name_full 'Acta Crystallographica Section E'
_journal_page_first m1020
_journal_paper_doi 10.1107/S1600536810028886
_journal_volume 66
_journal_year 2010
_chemical_formula_iupac '[V (C11 H12 N3 O2) O2], H2 O'
_chemical_formula_moiety 'C11 H12 N3 O4 V, H2 O'
_chemical_formula_sum 'C11 H14 N3 O5 V'
_chemical_formula_weight 319.19
_chemical_name_systematic
;
(Acetylacetone isonicotinoylhydrazonato-
\k^3^<i>O</i>,<i>N</i>',<i>O</i>')dioxidovanadate(V) monohydrate
;
_space_group_IT_number 62
_symmetry_cell_setting orthorhombic
_symmetry_space_group_name_Hall '-P 2ac 2n'
_symmetry_space_group_name_H-M 'P n m a'
_atom_sites_solution_hydrogens geom
_atom_sites_solution_primary direct
_atom_sites_solution_secondary difmap
_audit_creation_method SHELXL-97
_cell_angle_alpha 90.00
_cell_angle_beta 90.00
_cell_angle_gamma 90.00
_cell_formula_units_Z 4
_cell_length_a 13.9848(10)
_cell_length_b 6.6630(4)
_cell_length_c 13.8904(10)
_cell_measurement_reflns_used 3731
_cell_measurement_temperature 100(2)
_cell_measurement_theta_max 27.6
_cell_measurement_theta_min 2.9
_cell_volume 1294.32(15)
_computing_cell_refinement 'SAINT (Bruker, 2009)'
_computing_data_collection 'APEX2 (Bruker, 2009)'
_computing_data_reduction 'SAINT (Bruker, 2009)'
_computing_molecular_graphics 'X-SEED (Barbour, 2001)'
_computing_publication_material 'publCIF (Westrip, 2010)'
_computing_structure_refinement 'SHELXL97 (Sheldrick, 2008)'
_computing_structure_solution 'SHELXS97 (Sheldrick, 2008)'
_diffrn_ambient_temperature 100(2)
_diffrn_measured_fraction_theta_full 1.000
_diffrn_measured_fraction_theta_max 1.000
_diffrn_measurement_device_type 'Bruker SMART APEX diffractometer'
_diffrn_measurement_method '\w scans'
_diffrn_radiation_monochromator graphite
_diffrn_radiation_source 'fine-focus sealed tube'
_diffrn_radiation_type MoK\a
_diffrn_radiation_wavelength 0.71073
_diffrn_reflns_av_R_equivalents 0.0331
_diffrn_reflns_av_sigmaI/netI 0.0195
_diffrn_reflns_limit_h_max 18
_diffrn_reflns_limit_h_min -18
_diffrn_reflns_limit_k_max 8
_diffrn_reflns_limit_k_min -8
_diffrn_reflns_limit_l_max 18
_diffrn_reflns_limit_l_min -17
_diffrn_reflns_number 11995
_diffrn_reflns_theta_full 27.49
_diffrn_reflns_theta_max 27.49
_diffrn_reflns_theta_min 2.07
_diffrn_standards_decay_% 0
_diffrn_standards_interval_count 0
_diffrn_standards_interval_time 0
_diffrn_standards_number 0
_exptl_absorpt_coefficient_mu 0.790
_exptl_absorpt_correction_T_max 0.8580
_exptl_absorpt_correction_T_min 0.7695
_exptl_absorpt_correction_type multi-scan
_exptl_absorpt_process_details '(SADABS; Sheldrick, 1996)'
_exptl_crystal_colour Brown
_exptl_crystal_density_diffrn 1.638
_exptl_crystal_density_method 'not measured'
_exptl_crystal_description Prism
_exptl_crystal_F_000 656
_exptl_crystal_size_max 0.35
_exptl_crystal_size_mid 0.20
_exptl_crystal_size_min 0.20
_refine_diff_density_max 0.746
_refine_diff_density_min -0.724
_refine_ls_extinction_method none
_refine_ls_goodness_of_fit_ref 1.105
_refine_ls_hydrogen_treatment mixed
_refine_ls_matrix_type full
_refine_ls_number_parameters 125
_refine_ls_number_reflns 1610
_refine_ls_number_restraints 2
_refine_ls_restrained_S_all 1.104
_refine_ls_R_factor_all 0.0441
_refine_ls_R_factor_gt 0.0394
_refine_ls_shift/su_max 0.001
_refine_ls_shift/su_mean 0.001
_refine_ls_structure_factor_coef Fsqd
_refine_ls_weighting_details 'calc w=1/[\s^2^(Fo^2^)+(0.0616P)^2^+2.2562P] where P=(Fo^2^+2Fc^2^)/3'
_refine_ls_weighting_scheme calc
_refine_ls_wR_factor_gt 0.1170
_refine_ls_wR_factor_ref 0.1212
_reflns_number_gt 1416
_reflns_number_total 1610
_reflns_threshold_expression I>2\s(I)
_cod_data_source_file nk2049.cif
_cod_data_source_block I
_cod_database_code 2227029
_cod_database_fobs_code 2227029

loop_
_symmetry_equiv_pos_as_xyz
'x, y, z'
'-x+1/2, -y, z+1/2'
'-x, y+1/2, -z'
'x+1/2, -y+1/2, -z+1/2'
'-x, -y, -z'
'x-1/2, y, -z-1/2'
'x, -y-1/2, z'
'-x-1/2, y-1/2, z-1/2'

loop_
_atom_site_type_symbol
_atom_site_label
_atom_site_fract_x
_atom_site_fract_y
_atom_site_fract_z
_atom_site_U_iso_or_equiv
_atom_site_adp_type
_atom_site_calc_flag
_atom_site_refinement_flags
_atom_site_occupancy
_atom_site_disorder_assembly
_atom_site_disorder_group
V V1 0.41194(4) 0.2500 0.31526(4) 0.01205(19) Uani d S 1 . .
O O1 0.41890(11) 0.0504(3) 0.24747(12) 0.0191(4) Uani d . 1 . .
O O2 0.27403(16) 0.2500 0.32874(16) 0.0204(5) Uani d S 1 . .
O O3 0.54634(16) 0.2500 0.35590(16) 0.0189(5) Uani d S 1 . .
O O1W 0.47876(17) -0.2500 0.12798(18) 0.0194(5) Uani d SD 1 . .
H H1W 0.467(2) -0.148(3) 0.161(2) 0.040(10) Uiso d D 1 . .
N N1 0.40746(18) 0.2500 0.46744(19) 0.0138(5) Uani d S 1 . .
N N2 0.49679(19) 0.2500 0.51358(19) 0.0139(5) Uani d S 1 . .
N N3 0.84943(19) 0.2500 0.5420(2) 0.0155(5) Uani d SD 1 . .
H H3 0.9099(11) 0.2500 0.554(4) 0.059(18) Uiso d SD 1 . .
C C1 0.1102(2) 0.2500 0.3685(3) 0.0218(7) Uani d S 1 . .
H H1A 0.1065 0.2500 0.2981 0.033 Uiso calc SR 1 . .
H H1B 0.0784 0.3701 0.3937 0.033 Uiso calc PR 0.50 . .
H H1C 0.0784 0.1299 0.3937 0.033 Uiso calc PR 0.50 . .
C C2 0.2135(2) 0.2500 0.3993(2) 0.0163(6) Uani d S 1 . .
C C3 0.2387(2) 0.2500 0.4946(2) 0.0165(6) Uani d S 1 . .
H H3A 0.1889 0.2500 0.5412 0.020 Uiso calc SR 1 . .
C C4 0.3340(2) 0.2500 0.5277(2) 0.0137(6) Uani d S 1 . .
C C5 0.3508(2) 0.2500 0.6351(2) 0.0198(7) Uani d S 1 . .
H H5A 0.4197 0.2500 0.6480 0.030 Uiso calc SR 1 . .
H H5B 0.3218 0.1299 0.6635 0.030 Uiso calc PR 0.50 . .
H H5C 0.3218 0.3701 0.6635 0.030 Uiso calc PR 0.50 . .
C C6 0.5624(2) 0.2500 0.4488(2) 0.0140(6) Uani d S 1 . .
C C7 0.6634(2) 0.2500 0.4810(2) 0.0133(6) Uani d S 1 . .
C C8 0.7378(2) 0.2500 0.4146(2) 0.0156(6) Uani d S 1 . .
H H8 0.7246 0.2500 0.3475 0.019 Uiso calc SR 1 . .
C C9 0.8314(2) 0.2500 0.4473(2) 0.0165(6) Uani d S 1 . .
H H9 0.8828 0.2500 0.4025 0.020 Uiso calc SR 1 . .
C C10 0.7787(2) 0.2500 0.6080(2) 0.0166(6) Uani d S 1 . .
H H10 0.7941 0.2500 0.6746 0.020 Uiso calc SR 1 . .
C C11 0.6845(2) 0.2500 0.5800(2) 0.0153(6) Uani d S 1 . .
H H11 0.6347 0.2500 0.6265 0.018 Uiso calc SR 1 . .

loop_
_atom_site_aniso_label
_atom_site_aniso_U_11
_atom_site_aniso_U_22
_atom_site_aniso_U_33
_atom_site_aniso_U_12
_atom_site_aniso_U_13
_atom_site_aniso_U_23
V1 0.0111(3) 0.0163(3) 0.0087(3) 0.000 0.00041(18) 0.000
O1 0.0180(8) 0.0203(8) 0.0192(8) 0.0007(6) -0.0002(6) -0.0048(7)
O2 0.0131(11) 0.0351(14) 0.0129(11) 0.000 -0.0001(9) 0.000
O3 0.0127(11) 0.0333(14) 0.0108(11) 0.000 -0.0004(8) 0.000
O1W 0.0188(12) 0.0193(12) 0.0201(12) 0.000 0.0066(10) 0.000
N1 0.0109(12) 0.0183(13) 0.0121(13) 0.000 -0.0012(9) 0.000
N2 0.0121(12) 0.0171(12) 0.0124(12) 0.000 -0.0019(10) 0.000
N3 0.0126(12) 0.0192(13) 0.0146(13) 0.000 -0.0021(10) 0.000
C1 0.0122(15) 0.035(2) 0.0187(16) 0.000 -0.0006(13) 0.000
C2 0.0128(14) 0.0195(15) 0.0165(16) 0.000 0.0011(12) 0.000
C3 0.0144(15) 0.0194(15) 0.0158(15) 0.000 0.0010(12) 0.000
C4 0.0154(15) 0.0141(14) 0.0115(14) 0.000 0.0005(11) 0.000
C5 0.0178(15) 0.0314(19) 0.0102(15) 0.000 0.0025(12) 0.000
C6 0.0143(14) 0.0150(14) 0.0126(14) 0.000 -0.0013(12) 0.000
C7 0.0140(14) 0.0131(14) 0.0128(14) 0.000 -0.0016(11) 0.000
C8 0.0170(15) 0.0180(15) 0.0117(14) 0.000 -0.0009(12) 0.000
C9 0.0154(15) 0.0195(15) 0.0145(15) 0.000 0.0010(12) 0.000
C10 0.0185(15) 0.0191(15) 0.0123(15) 0.000 -0.0015(12) 0.000
C11 0.0156(15) 0.0181(15) 0.0122(14) 0.000 0.0021(12) 0.000

loop_
_atom_type_symbol
_atom_type_description
_atom_type_scat_dispersion_real
_atom_type_scat_dispersion_imag
_atom_type_scat_source
C C 0.0033 0.0016 'International Tables Vol C Tables 4.2.6.8 and 6.1.1.4'
H H 0.0000 0.0000 'International Tables Vol C Tables 4.2.6.8 and 6.1.1.4'
N N 0.0061 0.0033 'International Tables Vol C Tables 4.2.6.8 and 6.1.1.4'
O O 0.0106 0.0060 'International Tables Vol C Tables 4.2.6.8 and 6.1.1.4'
V V 0.3005 0.5294 'International Tables Vol C Tables 4.2.6.8 and 6.1.1.4'

loop_
_geom_angle_atom_site_label_1
_geom_angle_atom_site_label_2
_geom_angle_atom_site_label_3
_geom_angle_site_symmetry_1
_geom_angle_site_symmetry_3
_geom_angle
_geom_angle_publ_flag
O1 V1 O1 . 7_565 109.11(13) ?
O1 V1 O2 . . 96.61(7) ?
O1 V1 O2 7_565 . 96.61(7) ?
O1 V1 O3 . . 96.25(7) ?
O1 V1 O3 7_565 . 96.25(7) ?
O2 V1 O3 . . 157.73(10) ?
O1 V1 N1 . . 125.34(6) ?
O1 V1 N1 7_565 . 125.34(6) ?
O2 V1 N1 . . 82.75(10) ?
O3 V1 N1 . . 74.98(10) ?
C2 O2 V1 . . 136.3(2) ?
C6 O3 V1 . . 116.6(2) ?
C4 N1 N2 . . 113.6(3) ?
C4 N1 V1 . . 130.9(2) ?
N2 N1 V1 . . 115.46(19) ?
C6 N2 N1 . . 108.4(3) ?
C9 N3 C10 . . 122.0(3) ?
C9 N3 H3 . . 112(4) ?
C10 N3 H3 . . 126(4) ?
C2 C1 H1A . . 109.5 ?
C2 C1 H1B . . 109.5 ?
H1A C1 H1B . . 109.5 ?
C2 C1 H1C . . 109.5 ?
H1A C1 H1C . . 109.5 ?
H1B C1 H1C . . 109.5 ?
O2 C2 C3 . . 124.3(3) ?
O2 C2 C1 . . 114.3(3) ?
C3 C2 C1 . . 121.4(3) ?
C2 C3 C4 . . 123.9(3) ?
C2 C3 H3A . . 118.1 ?
C4 C3 H3A . . 118.1 ?
N1 C4 C3 . . 121.8(3) ?
N1 C4 C5 . . 120.3(3) ?
C3 C4 C5 . . 117.9(3) ?
C4 C5 H5A . . 109.5 ?
C4 C5 H5B . . 109.5 ?
H5A C5 H5B . . 109.5 ?
C4 C5 H5C . . 109.5 ?
H5A C5 H5C . . 109.5 ?
H5B C5 H5C . . 109.5 ?
N2 C6 O3 . . 124.5(3) ?
N2 C6 C7 . . 118.0(3) ?
O3 C6 C7 . . 117.5(3) ?
C8 C7 C11 . . 119.4(3) ?
C8 C7 C6 . . 120.9(3) ?
C11 C7 C6 . . 119.7(3) ?
C9 C8 C7 . . 119.3(3) ?
C9 C8 H8 . . 120.3 ?
C7 C8 H8 . . 120.3 ?
N3 C9 C8 . . 120.0(3) ?
N3 C9 H9 . . 120.0 ?
C8 C9 H9 . . 120.0 ?
N3 C10 C11 . . 120.7(3) ?
N3 C10 H10 . . 119.7 ?
C11 C10 H10 . . 119.7 ?
C10 C11 C7 . . 118.6(3) ?
C10 C11 H11 . . 120.7 ?
C7 C11 H11 . . 120.7 ?

loop_
_geom_bond_atom_site_label_1
_geom_bond_atom_site_label_2
_geom_bond_site_symmetry_2
_geom_bond_distance
_geom_bond_publ_flag
V1 O1 . 1.6323(17) ?
V1 O1 7_565 1.6323(17) ?
V1 O2 . 1.938(2) ?
V1 O3 . 1.962(2) ?
V1 N1 . 2.115(3) ?
O2 C2 . 1.295(4) ?
O3 C6 . 1.310(4) ?
O1W H1W . 0.838(10) ?
N1 C4 . 1.325(4) ?
N1 N2 . 1.404(4) ?
N2 C6 . 1.286(4) ?
N3 C9 . 1.340(4) ?
N3 C10 . 1.349(4) ?
N3 H3 . 0.861(10) ?
C1 C2 . 1.507(4) ?
C1 H1A . 0.9800 ?
C1 H1B . 0.9800 ?
C1 H1C . 0.9800 ?
C2 C3 . 1.369(5) ?
C3 C4 . 1.411(4) ?
C3 H3A . 0.9500 ?
C4 C5 . 1.510(4) ?
C5 H5A . 0.9800 ?
C5 H5B . 0.9800 ?
C5 H5C . 0.9800 ?
C6 C7 . 1.481(4) ?
C7 C8 . 1.391(4) ?
C7 C11 . 1.407(4) ?
C8 C9 . 1.385(4) ?
C8 H8 . 0.9500 ?
C9 H9 . 0.9500 ?
C10 C11 . 1.373(5) ?
C10 H10 . 0.9500 ?
C11 H11 . 0.9500 ?

loop_
_geom_hbond_atom_site_label_D
_geom_hbond_atom_site_label_H
_geom_hbond_atom_site_label_A
_geom_hbond_site_symmetry_A
_geom_hbond_distance_DH
_geom_hbond_distance_HA
_geom_hbond_distance_DA
_geom_hbond_angle_DHA
_geom_hbond_publ_flag
O1W H1w O1 . 0.840(10) 1.910(10) 2.732(2) 168(3) yes
N3 H3 O1w 2_655 0.860(10) 1.87(3) 2.683(4) 158(6) yes

loop_
_geom_torsion_atom_site_label_1
_geom_torsion_atom_site_label_2
_geom_torsion_atom_site_label_3
_geom_torsion_atom_site_label_4
_geom_torsion_site_symmetry_1
_geom_torsion_site_symmetry_2
_geom_torsion_site_symmetry_3
_geom_torsion_site_symmetry_4
_geom_torsion
_geom_torsion_publ_flag
O1 V1 O2 C2 . . . . 124.90(6) ?
O1 V1 O2 C2 7_565 . . . -124.90(6) ?
O3 V1 O2 C2 . . . . 0.0 ?
N1 V1 O2 C2 . . . . 0.0 ?
O1 V1 O3 C6 . . . . -124.96(6) ?
O1 V1 O3 C6 7_565 . . . 124.96(6) ?
O2 V1 O3 C6 . . . . 0.0 ?
N1 V1 O3 C6 . . . . 0.0 ?
O1 V1 N1 C4 . . . . -92.98(9) ?
O1 V1 N1 C4 7_565 . . . 92.98(9) ?
O2 V1 N1 C4 . . . . 0.0 ?
O3 V1 N1 C4 . . . . 180.0 ?
O1 V1 N1 N2 . . . . 87.02(9) ?
O1 V1 N1 N2 7_565 . . . -87.02(9) ?
O2 V1 N1 N2 . . . . 180.0 ?
O3 V1 N1 N2 . . . . 0.0 ?
C4 N1 N2 C6 . . . . 180.0 ?
V1 N1 N2 C6 . . . . 0.0 ?
V1 O2 C2 C3 . . . . 0.0 ?
V1 O2 C2 C1 . . . . 180.0 ?
O2 C2 C3 C4 . . . . 0.0 ?
C1 C2 C3 C4 . . . . 180.0 ?
N2 N1 C4 C3 . . . . 180.0 ?
V1 N1 C4 C3 . . . . 0.0 ?
N2 N1 C4 C5 . . . . 0.0 ?
V1 N1 C4 C5 . . . . 180.0 ?
C2 C3 C4 N1 . . . . 0.0 ?
C2 C3 C4 C5 . . . . 180.0 ?
N1 N2 C6 O3 . . . . 0.0 ?
N1 N2 C6 C7 . . . . 180.0 ?
V1 O3 C6 N2 . . . . 0.0 ?
V1 O3 C6 C7 . . . . 180.0 ?
N2 C6 C7 C8 . . . . 180.0 ?
O3 C6 C7 C8 . . . . 0.0 ?
N2 C6 C7 C11 . . . . 0.0 ?
O3 C6 C7 C11 . . . . 180.0 ?
C11 C7 C8 C9 . . . . 0.0 ?
C6 C7 C8 C9 . . . . 180.0 ?
C10 N3 C9 C8 . . . . 0.0 ?
C7 C8 C9 N3 . . . . 0.0 ?
C9 N3 C10 C11 . . . . 0.0 ?
N3 C10 C11 C7 . . . . 0.0 ?
C8 C7 C11 C10 . . . . 0.0 ?
C6 C7 C11 C10 . . . . 180.0 ?
